data_7153080
loop_
_publ_author_name
'Zhang, Han-Ming'
'Lv, Hui'
'Ye, Song'

_publ_section_title
;
 N-Heterocyclic carbene-catalyzed highly enantioselective synthesis of
 substituted dihydropyranopyrazolones.
;
_journal_issue 37
_journal_name_full 'Organic &amp; biomolecular chemistry'
_journal_page_first 6255
_journal_page_last 6257
_journal_paper_doi 10.1039/c3ob41455h
_journal_volume 11
_journal_year 2013
_chemical_absolute_configuration ad
_chemical_formula_moiety 'C26 H21 Br N2 O2'
_chemical_formula_sum 'C26 H21 Br N2 O2'
_chemical_formula_weight 473.36
_chemical_name_systematic
; 
 ? 
;
_space_group_IT_number 152
_symmetry_cell_setting trigonal
_symmetry_space_group_name_Hall 'P 31 2"'
_symmetry_space_group_name_H-M 'P 31 2 1'
_atom_sites_solution_hydrogens geom
_atom_sites_solution_primary direct
_atom_sites_solution_secondary difmap
_audit_creation_method SHELXL-97
_cell_angle_alpha 90.00
_cell_angle_beta 90.00
_cell_angle_gamma 120.00
_cell_formula_units_Z 6
_cell_length_a 9.7691(4)
_cell_length_b 9.7691(4)
_cell_length_c 39.742(3)
_cell_measurement_reflns_used 9278
_cell_measurement_temperature 173(2)
_cell_measurement_theta_max 26.36
_cell_measurement_theta_min 1.54
_cell_volume 3284.7(3)
_computing_cell_refinement 'CrystalClear (Rigaku Inc., 2007)'
_computing_data_collection 'CrystalClear (Rigaku Inc., 2007)'
_computing_data_reduction 'CrystalClear (Rigaku Inc., 2007)'
_computing_molecular_graphics 'Olex2 ver 1.1'
_computing_publication_material 'SHELX97 (Sheldrick, 2008)'
_computing_structure_refinement 'Olex2 ver 1.1'
_computing_structure_solution 'SHELXS-97 (Sheldrick, 2008)'
_diffrn_ambient_temperature 173(2)
_diffrn_measured_fraction_theta_full 0.989
_diffrn_measured_fraction_theta_max 0.989
_diffrn_measurement_device_type 'Saturn724+ CCD'
_diffrn_measurement_method '\w scans at fixed \c = 45\%'
_diffrn_radiation_monochromator graphite
_diffrn_radiation_source 'sealed tube'
_diffrn_radiation_type MoK\a
_diffrn_radiation_wavelength 0.71073
_diffrn_reflns_av_R_equivalents 0.0491
_diffrn_reflns_av_sigmaI/netI 0.0314
_diffrn_reflns_limit_h_max 12
_diffrn_reflns_limit_h_min -12
_diffrn_reflns_limit_k_max 12
_diffrn_reflns_limit_k_min -12
_diffrn_reflns_limit_l_max 48
_diffrn_reflns_limit_l_min -49
_diffrn_reflns_number 22218
_diffrn_reflns_theta_full 26.36
_diffrn_reflns_theta_max 26.36
_diffrn_reflns_theta_min 2.62
_exptl_absorpt_coefficient_mu 1.903
_exptl_absorpt_correction_T_max 1.0000
_exptl_absorpt_correction_T_min 0.7036
_exptl_absorpt_correction_type multi-scan
_exptl_absorpt_process_details 'CrystalClear (Rigaku Inc., 2007)'
_exptl_crystal_colour colorless
_exptl_crystal_density_diffrn 1.436
_exptl_crystal_density_method 'not measured'
_exptl_crystal_description block
_exptl_crystal_F_000 1452
_exptl_crystal_size_max 0.30
_exptl_crystal_size_mid 0.28
_exptl_crystal_size_min 0.21
_refine_diff_density_max 0.257
_refine_diff_density_min -0.253
_refine_diff_density_rms 0.048
_refine_ls_abs_structure_details 'Flack H D (1983), Acta Cryst. A39, 876-881'
_refine_ls_abs_structure_Flack 0.006(8)
_refine_ls_extinction_method none
_refine_ls_goodness_of_fit_ref 1.150
_refine_ls_hydrogen_treatment constr
_refine_ls_matrix_type full
_refine_ls_number_parameters 281
_refine_ls_number_reflns 4425
_refine_ls_number_restraints 0
_refine_ls_restrained_S_all 1.150
_refine_ls_R_factor_all 0.0426
_refine_ls_R_factor_gt 0.0393
_refine_ls_shift/su_max 0.002
_refine_ls_shift/su_mean 0.000
_refine_ls_structure_factor_coef Fsqd
_refine_ls_weighting_details 'calc w=1/[\s^2^(Fo^2^)+(0.0335P)^2^+0.9047P] where P=(Fo^2^+2Fc^2^)/3'
_refine_ls_weighting_scheme calc
_refine_ls_wR_factor_gt 0.0856
_refine_ls_wR_factor_ref 0.0872
_reflns_number_gt 4196
_reflns_number_total 4425
_reflns_threshold_expression >2sigma(I)
_cod_data_source_file c3ob41455h.txt
_cod_data_source_block sa2745
_cod_original_sg_symbol_H-M P3(1)2(1)
_cod_database_code 7153080

loop_
_symmetry_equiv_pos_as_xyz
'x, y, z'
'-y, x-y, z+1/3'
'-x+y, -x, z+2/3'
'y, x, -z'
'x-y, -y, -z+2/3'
'-x, -x+y, -z+1/3'

loop_
_atom_site_label
_atom_site_type_symbol
_atom_site_fract_x
_atom_site_fract_y
_atom_site_fract_z
_atom_site_U_iso_or_equiv
_atom_site_adp_type
_atom_site_occupancy
_atom_site_symmetry_multiplicity
_atom_site_calc_flag
_atom_site_refinement_flags
Br1 Br 0.85446(4) 0.81888(4) 0.947025(10) 0.06691(14) Uani 1 1 d .
O1 O 0.2551(3) 0.1912(2) 0.83253(4) 0.0405(4) Uani 1 1 d .
O2 O 0.0806(2) 0.2251(2) 0.86111(4) 0.0344(4) Uani 1 1 d .
N1 N -0.0824(3) 0.2722(3) 0.89799(5) 0.0317(5) Uani 1 1 d .
N2 N -0.1028(3) 0.2825(3) 0.93210(5) 0.0342(5) Uani 1 1 d .
C1 C 0.2170(3) 0.1021(3) 0.89080(6) 0.0298(5) Uani 1 1 d .
H1 H 0.1193 -0.0037 0.8928 0.036 Uiso 1 1 calc R
C2 C 0.1938(3) 0.1775(3) 0.85924(7) 0.0316(5) Uani 1 1 d .
C3 C 0.0309(3) 0.2346(3) 0.89287(6) 0.0288(5) Uani 1 1 d .
C4 C 0.0896(3) 0.2205(3) 0.92270(6) 0.0289(5) Uani 1 1 d .
C5 C 0.2262(3) 0.1912(3) 0.92396(6) 0.0290(5) Uani 1 1 d .
H5 H 0.2098 0.1193 0.9433 0.035 Uiso 1 1 calc R
C6 C 0.3528(3) 0.0681(3) 0.88605(7) 0.0329(5) Uani 1 1 d .
H6A H 0.3448 0.0221 0.8634 0.039 Uiso 1 1 calc R
H6B H 0.4547 0.1685 0.8873 0.039 Uiso 1 1 calc R
C7 C 0.3498(3) -0.0457(3) 0.91263(6) 0.0329(6) Uani 1 1 d .
C8 C 0.2174(3) -0.1935(3) 0.91659(7) 0.0374(6) Uani 1 1 d .
H8 H 0.1278 -0.2236 0.9027 0.045 Uiso 1 1 calc R
C9 C 0.2135(4) -0.2985(4) 0.94061(8) 0.0499(8) Uani 1 1 d .
H9 H 0.1207 -0.3984 0.9435 0.060 Uiso 1 1 calc R
C10 C 0.3439(5) -0.2580(4) 0.96021(8) 0.0550(8) Uani 1 1 d .
H10 H 0.3424 -0.3308 0.9763 0.066 Uiso 1 1 calc R
C11 C 0.4773(4) -0.1112(5) 0.95661(8) 0.0523(8) Uani 1 1 d .
H11 H 0.5669 -0.0821 0.9705 0.063 Uiso 1 1 calc R
C12 C 0.4805(3) -0.0068(4) 0.93278(7) 0.0419(7) Uani 1 1 d .
H12 H 0.5734 0.0932 0.9301 0.050 Uiso 1 1 calc R
C13 C 0.3832(3) 0.3445(3) 0.92912(6) 0.0298(5) Uani 1 1 d .
C14 C 0.4935(4) 0.3533(4) 0.95200(7) 0.0449(7) Uani 1 1 d .
H14 H 0.4724 0.2614 0.9643 0.054 Uiso 1 1 calc R
C15 C 0.6342(4) 0.4924(4) 0.95754(7) 0.0521(8) Uani 1 1 d .
H15 H 0.7087 0.4964 0.9734 0.063 Uiso 1 1 calc R
C16 C 0.6636(3) 0.6240(3) 0.93966(7) 0.0417(7) Uani 1 1 d .
C17 C 0.5599(4) 0.6191(3) 0.91592(8) 0.0453(7) Uani 1 1 d .
H17 H 0.5836 0.7105 0.9031 0.054 Uiso 1 1 calc R
C18 C 0.4199(3) 0.4788(3) 0.91086(8) 0.0406(6) Uani 1 1 d .
H18 H 0.3473 0.4748 0.8944 0.049 Uiso 1 1 calc R
C19 C 0.0011(3) 0.2514(3) 0.94689(6) 0.0329(5) Uani 1 1 d .
C20 C 0.0125(4) 0.2473(4) 0.98414(7) 0.0457(7) Uani 1 1 d .
H20A H -0.0495 0.1378 0.9920 0.069 Uiso 1 1 calc R
H20B H -0.0287 0.3107 0.9943 0.069 Uiso 1 1 calc R
H20C H 0.1234 0.2906 0.9907 0.069 Uiso 1 1 calc R
C21 C -0.1706(3) 0.3059(3) 0.87414(6) 0.0318(5) Uani 1 1 d .
C22 C -0.2327(4) 0.2112(4) 0.84586(7) 0.0419(6) Uani 1 1 d .
H22 H -0.2167 0.1240 0.8423 0.050 Uiso 1 1 calc R
C23 C -0.3177(3) 0.2449(4) 0.82293(8) 0.0471(7) Uani 1 1 d .
H23 H -0.3588 0.1815 0.8033 0.057 Uiso 1 1 calc R
C24 C -0.3435(4) 0.3698(4) 0.82818(8) 0.0476(8) Uani 1 1 d .
H24 H -0.4038 0.3912 0.8125 0.057 Uiso 1 1 calc R
C25 C -0.2811(3) 0.4634(4) 0.85632(8) 0.0439(7) Uani 1 1 d .
H25 H -0.2974 0.5504 0.8598 0.053 Uiso 1 1 calc R
C26 C -0.1948(3) 0.4320(3) 0.87960(7) 0.0371(6) Uani 1 1 d .
H26 H -0.1528 0.4962 0.8990 0.045 Uiso 1 1 calc R

loop_
_atom_site_aniso_label
_atom_site_aniso_U_11
_atom_site_aniso_U_22
_atom_site_aniso_U_33
_atom_site_aniso_U_23
_atom_site_aniso_U_13
_atom_site_aniso_U_12
Br1 0.03999(18) 0.0494(2) 0.0779(2) -0.01619(18) 0.00665(17) -0.00272(14)
O1 0.0500(12) 0.0451(11) 0.0335(10) 0.0066(8) 0.0102(9) 0.0292(10)
O2 0.0381(10) 0.0411(11) 0.0294(9) 0.0014(8) 0.0022(7) 0.0239(9)
N1 0.0296(11) 0.0355(12) 0.0302(11) -0.0032(9) -0.0007(9) 0.0166(9)
N2 0.0334(12) 0.0372(12) 0.0324(11) -0.0033(9) 0.0010(9) 0.0180(10)
C1 0.0298(12) 0.0284(12) 0.0308(12) 0.0024(10) 0.0035(11) 0.0141(10)
C2 0.0314(13) 0.0289(13) 0.0336(13) 0.0001(11) 0.0020(11) 0.0145(11)
C3 0.0288(13) 0.0282(12) 0.0289(12) -0.0005(10) 0.0029(10) 0.0139(10)
C4 0.0275(12) 0.0256(12) 0.0307(12) 0.0008(10) 0.0005(10) 0.0110(10)
C5 0.0293(13) 0.0280(12) 0.0286(12) 0.0040(10) 0.0029(10) 0.0135(10)
C6 0.0304(12) 0.0329(13) 0.0356(13) 0.0016(11) 0.0032(10) 0.0160(11)
C7 0.0331(13) 0.0349(13) 0.0347(13) -0.0015(11) 0.0051(11) 0.0201(11)
C8 0.0368(14) 0.0349(14) 0.0432(15) 0.0010(12) -0.0026(12) 0.0200(12)
C9 0.059(2) 0.0381(16) 0.0558(19) 0.0060(14) 0.0004(16) 0.0271(15)
C10 0.077(2) 0.055(2) 0.0495(18) 0.0059(16) -0.0049(17) 0.045(2)
C11 0.0527(19) 0.073(2) 0.0485(18) -0.0076(17) -0.0114(15) 0.0442(19)
C12 0.0343(14) 0.0508(18) 0.0428(16) -0.0055(14) -0.0011(12) 0.0230(13)
C13 0.0272(12) 0.0287(13) 0.0308(12) -0.0006(10) 0.0022(10) 0.0120(12)
C14 0.0410(16) 0.0416(16) 0.0382(15) 0.0094(13) -0.0046(13) 0.0103(14)
C15 0.0387(16) 0.0574(19) 0.0432(15) 0.0034(14) -0.0094(13) 0.0113(15)
C16 0.0322(14) 0.0377(15) 0.0431(15) -0.0089(12) 0.0051(12) 0.0083(12)
C17 0.0417(16) 0.0292(14) 0.0584(18) 0.0043(13) 0.0019(14) 0.0129(13)
C18 0.0368(15) 0.0301(13) 0.0525(17) 0.0034(12) -0.0045(13) 0.0149(12)
C19 0.0300(13) 0.0295(12) 0.0366(13) -0.0036(11) 0.0016(11) 0.0129(11)
C20 0.0516(18) 0.0591(19) 0.0334(14) -0.0038(13) 0.0010(13) 0.0328(16)
C21 0.0246(11) 0.0323(13) 0.0357(12) 0.0030(10) 0.0022(10) 0.0122(10)
C22 0.0365(14) 0.0387(15) 0.0492(17) -0.0049(13) -0.0065(14) 0.0178(13)
C23 0.0355(15) 0.0562(19) 0.0406(16) -0.0006(14) -0.0057(12) 0.0162(15)
C24 0.0338(15) 0.062(2) 0.0472(17) 0.0196(15) 0.0062(13) 0.0243(15)
C25 0.0388(16) 0.0472(17) 0.0515(17) 0.0166(14) 0.0139(13) 0.0259(14)
C26 0.0345(14) 0.0351(14) 0.0404(15) 0.0025(12) 0.0062(12) 0.0165(12)

loop_
_atom_type_symbol
_atom_type_description
_atom_type_scat_dispersion_real
_atom_type_scat_dispersion_imag
_atom_type_scat_source
C C 0.0033 0.0016 'International Tables Vol C Tables 4.2.6.8 and 6.1.1.4'
H H 0.0000 0.0000 'International Tables Vol C Tables 4.2.6.8 and 6.1.1.4'
N N 0.0061 0.0033 'International Tables Vol C Tables 4.2.6.8 and 6.1.1.4'
O O 0.0106 0.0060 'International Tables Vol C Tables 4.2.6.8 and 6.1.1.4'
Br Br -0.2901 2.4595 'International Tables Vol C Tables 4.2.6.8 and 6.1.1.4'

loop_
_geom_angle_atom_site_label_1
_geom_angle_atom_site_label_2
_geom_angle_atom_site_label_3
_geom_angle
C3 O2 C2 115.89(19)
C3 N1 N2 109.65(19)
C3 N1 C21 129.6(2)
N2 N1 C21 120.66(19)
C19 N2 N1 105.2(2)
C2 C1 C6 110.9(2)
C2 C1 C5 114.0(2)
C6 C1 C5 114.3(2)
C2 C1 H1 105.6
C6 C1 H1 105.6
C5 C1 H1 105.6
O1 C2 O2 116.4(2)
O1 C2 C1 126.7(2)
O2 C2 C1 116.7(2)
N1 C3 C4 110.1(2)
N1 C3 O2 121.7(2)
C4 C3 O2 128.0(2)
C3 C4 C19 103.7(2)
C3 C4 C5 120.8(2)
C19 C4 C5 135.4(2)
C4 C5 C13 111.7(2)
C4 C5 C1 105.7(2)
C13 C5 C1 114.2(2)
C4 C5 H5 108.3
C13 C5 H5 108.3
C1 C5 H5 108.3
C7 C6 C1 111.7(2)
C7 C6 H6A 109.3
C1 C6 H6A 109.3
C7 C6 H6B 109.3
C1 C6 H6B 109.3
H6A C6 H6B 107.9
C8 C7 C12 118.1(3)
C8 C7 C6 120.5(2)
C12 C7 C6 121.3(2)
C7 C8 C9 121.0(3)
C7 C8 H8 119.5
C9 C8 H8 119.5
C10 C9 C8 119.9(3)
C10 C9 H9 120.0
C8 C9 H9 120.0
C9 C10 C11 119.9(3)
C9 C10 H10 120.0
C11 C10 H10 120.0
C10 C11 C12 119.9(3)
C10 C11 H11 120.0
C12 C11 H11 120.0
C11 C12 C7 121.0(3)
C11 C12 H12 119.5
C7 C12 H12 119.5
C14 C13 C18 117.6(2)
C14 C13 C5 121.2(2)
C18 C13 C5 121.1(2)
C13 C14 C15 121.8(3)
C13 C14 H14 119.1
C15 C14 H14 119.1
C16 C15 C14 118.6(3)
C16 C15 H15 120.7
C14 C15 H15 120.7
C15 C16 C17 121.4(3)
C15 C16 Br1 120.0(2)
C17 C16 Br1 118.5(2)
C16 C17 C18 118.9(3)
C16 C17 H17 120.6
C18 C17 H17 120.6
C13 C18 C17 121.5(3)
C13 C18 H18 119.2
C17 C18 H18 119.2
N2 C19 C4 111.3(2)
N2 C19 C20 121.4(2)
C4 C19 C20 127.2(2)
C19 C20 H20A 109.5
C19 C20 H20B 109.5
H20A C20 H20B 109.5
C19 C20 H20C 109.5
H20A C20 H20C 109.5
H20B C20 H20C 109.5
C26 C21 C22 120.6(3)
C26 C21 N1 119.6(2)
C22 C21 N1 119.8(2)
C23 C22 C21 119.3(3)
C23 C22 H22 120.3
C21 C22 H22 120.3
C22 C23 C24 120.6(3)
C22 C23 H23 119.7
C24 C23 H23 119.7
C25 C24 C23 119.6(3)
C25 C24 H24 120.2
C23 C24 H24 120.2
C24 C25 C26 120.8(3)
C24 C25 H25 119.6
C26 C25 H25 119.6
C21 C26 C25 119.1(3)
C21 C26 H26 120.4
C25 C26 H26 120.4

loop_
_geom_bond_atom_site_label_1
_geom_bond_atom_site_label_2
_geom_bond_distance
Br1 C16 1.907(3)
O1 C2 1.193(3)
O2 C3 1.372(3)
O2 C2 1.400(3)
N1 C3 1.345(3)
N1 N2 1.381(3)
N1 C21 1.426(3)
N2 C19 1.333(3)
C1 C2 1.528(4)
C1 C6 1.531(4)
C1 C5 1.557(3)
C1 H1 1.0000
C3 C4 1.354(3)
C4 C19 1.423(4)
C4 C5 1.498(3)
C5 C13 1.530(3)
C5 H5 1.0000
C6 C7 1.523(4)
C6 H6A 0.9900
C6 H6B 0.9900
C7 C8 1.384(4)
C7 C12 1.390(4)
C8 C9 1.388(4)
C8 H8 0.9500
C9 C10 1.372(5)
C9 H9 0.9500
C10 C11 1.381(5)
C10 H10 0.9500
C11 C12 1.381(5)
C11 H11 0.9500
C12 H12 0.9500
C13 C14 1.380(4)
C13 C18 1.381(4)
C14 C15 1.384(4)
C14 H14 0.9500
C15 C16 1.367(4)
C15 H15 0.9500
C16 C17 1.368(4)
C17 C18 1.384(4)
C17 H17 0.9500
C18 H18 0.9500
C19 C20 1.487(4)
C20 H20A 0.9800
C20 H20B 0.9800
C20 H20C 0.9800
C21 C26 1.382(4)
C21 C22 1.388(4)
C22 C23 1.379(4)
C22 H22 0.9500
C23 C24 1.380(5)
C23 H23 0.9500
C24 C25 1.379(5)
C24 H24 0.9500
C25 C26 1.385(4)
C25 H25 0.9500
C26 H26 0.9500

loop_
_geom_torsion_atom_site_label_1
_geom_torsion_atom_site_label_2
_geom_torsion_atom_site_label_3
_geom_torsion_atom_site_label_4
_geom_torsion
C3 N1 N2 C19 0.4(3)
C21 N1 N2 C19 -177.2(2)
C3 O2 C2 O1 -169.2(2)
C3 O2 C2 C1 15.2(3)
C6 C1 C2 O1 9.4(4)
C5 C1 C2 O1 140.1(3)
C6 C1 C2 O2 -175.5(2)
C5 C1 C2 O2 -44.8(3)
N2 N1 C3 C4 -0.6(3)
C21 N1 C3 C4 176.7(3)
N2 N1 C3 O2 -176.5(2)
C21 N1 C3 O2 0.8(4)
C2 O2 C3 N1 -177.0(2)
C2 O2 C3 C4 7.9(4)
N1 C3 C4 C19 0.5(3)
O2 C3 C4 C19 176.1(2)
N1 C3 C4 C5 -175.3(2)
O2 C3 C4 C5 0.2(4)
C3 C4 C5 C13 97.0(3)
C19 C4 C5 C13 -77.3(4)
C3 C4 C5 C1 -27.8(3)
C19 C4 C5 C1 157.9(3)
C2 C1 C5 C4 47.8(3)
C6 C1 C5 C4 176.8(2)
C2 C1 C5 C13 -75.4(3)
C6 C1 C5 C13 53.6(3)
C2 C1 C6 C7 -164.4(2)
C5 C1 C6 C7 65.1(3)
C1 C6 C7 C8 57.2(3)
C1 C6 C7 C12 -124.9(3)
C12 C7 C8 C9 1.7(4)
C6 C7 C8 C9 179.7(3)
C7 C8 C9 C10 -1.8(5)
C8 C9 C10 C11 1.6(5)
C9 C10 C11 C12 -1.4(5)
C10 C11 C12 C7 1.2(5)
C8 C7 C12 C11 -1.4(4)
C6 C7 C12 C11 -179.4(3)
C4 C5 C13 C14 134.9(3)
C1 C5 C13 C14 -105.2(3)
C4 C5 C13 C18 -45.5(3)
C1 C5 C13 C18 74.4(3)
C18 C13 C14 C15 2.2(5)
C5 C13 C14 C15 -178.3(3)
C13 C14 C15 C16 -0.2(5)
C14 C15 C16 C17 -2.1(5)
C14 C15 C16 Br1 179.0(2)
C15 C16 C17 C18 2.2(5)
Br1 C16 C17 C18 -178.9(2)
C14 C13 C18 C17 -2.0(4)
C5 C13 C18 C17 178.4(3)
C16 C17 C18 C13 -0.1(5)
N1 N2 C19 C4 -0.1(3)
N1 N2 C19 C20 -178.5(2)
C3 C4 C19 N2 -0.3(3)
C5 C4 C19 N2 174.7(3)
C3 C4 C19 C20 178.0(3)
C5 C4 C19 C20 -7.0(5)
C3 N1 C21 C26 -136.1(3)
N2 N1 C21 C26 40.9(4)
C3 N1 C21 C22 44.5(4)
N2 N1 C21 C22 -138.5(3)
C26 C21 C22 C23 0.7(4)
N1 C21 C22 C23 -179.9(3)
C21 C22 C23 C24 -1.1(5)
C22 C23 C24 C25 1.2(5)
C23 C24 C25 C26 -0.9(4)
C22 C21 C26 C25 -0.4(4)
N1 C21 C26 C25 -179.8(2)
C24 C25 C26 C21 0.5(4)
